data_1569467
loop_
_publ_author_name
'Gurzhiy, Vladislav V.'
'Burakov, Boris E.'
'Zubekhina, Bella Yu.'
'Kasatkin, Anatoly V.'

_publ_section_title
;
 Evolution of Chernobyl Corium in Water: Formation of Secondary Uranyl
 Phases
;
_journal_issue 13
_journal_name_full Materials
_journal_page_first 4533
_journal_paper_doi 10.3390/ma16134533
_journal_volume 16
_journal_year 2023
_chemical_formula_moiety 'Ca H6 O22 U6, 8(H2 O)'
_chemical_formula_sum 'Ca H22 O30 U6'
_chemical_formula_weight 1970.43
_space_group_crystal_system orthorhombic
_space_group_IT_number 33
_space_group_name_Hall 'P 2c -2n'
_space_group_name_H-M_alt 'P n a 21'
_atom_sites_solution_hydrogens difmap
_audit_creation_date 2022-07-31
_audit_creation_method
;
Olex2 1.5
(compiled 2022.04.07 svn.rca3783a0 for OlexSys, GUI svn.r6498)
;
_cell_angle_alpha 90
_cell_angle_beta 90
_cell_angle_gamma 90
_cell_formula_units_Z 4
_cell_length_a 13.9073(6)
_cell_length_b 15.0023(6)
_cell_length_c 12.4269(6)
_cell_measurement_reflns_used 8928
_cell_measurement_temperature 293(2)
_cell_measurement_theta_max 29.1700
_cell_measurement_theta_min 3.3360
_cell_volume 2592.8(2)
_computing_cell_refinement 'CrysAlisPro 1.171.41.104a (Rigaku OD, 2021)'
_computing_data_collection 'CrysAlisPro 1.171.41.104a (Rigaku OD, 2021)'
_computing_data_reduction 'CrysAlisPro 1.171.41.104a (Rigaku OD, 2021)'
_computing_molecular_graphics 'Olex2 1.5 (Dolomanov et al., 2009)'
_computing_publication_material 'Olex2 1.5 (Dolomanov et al., 2009)'
_computing_structure_refinement 'SHELXL 2018 (Sheldrick, 2015)'
_computing_structure_solution 'SHELXT 2018 (Sheldrick, 2015)'
_diffrn_ambient_temperature 293(2)
_diffrn_detector 'Hybrid Pixel Array Detector'
_diffrn_detector_area_resol_mean 10.0000
_diffrn_detector_type HyPix
_diffrn_measured_fraction_theta_full 0.996
_diffrn_measured_fraction_theta_max 0.972
_diffrn_measurement_details
;
List of Runs (angles in degrees, time in seconds):

  # Type    Start    End  Width  t~exp~   \w     \q     \k     \f   Frames
--------------------------------------------------------------------------
  1  \w    -91.00 -26.00   0.50   12.00    --  -20.20 129.00   4.00  130
  2  \w   -106.00 -16.00   0.50   12.00    --  -20.20 -12.00 136.00  180
  3  \w    -23.00  14.00   0.50   12.00    --  -20.20  19.00 -60.00   74
  4  \w    -19.00  43.00   0.50   12.00    --  -20.20  19.00 -30.00  124
  5  \w    -17.00  34.00   0.50   12.00    --  -20.20 -99.00-120.00  102
;
_diffrn_measurement_device 'four-circle diffractometer'
_diffrn_measurement_device_type 'XtaLAB Synergy, Single source at home/near, HyPix'
_diffrn_measurement_method '\w scans'
_diffrn_orient_matrix_type 'CrysAlisPro convention (1999,Acta A55,543-557)'
_diffrn_orient_matrix_UB_11 0.0220462000
_diffrn_orient_matrix_UB_12 0.0056372000
_diffrn_orient_matrix_UB_13 0.0509944000
_diffrn_orient_matrix_UB_21 0.0452730000
_diffrn_orient_matrix_UB_22 0.0052628000
_diffrn_orient_matrix_UB_23 -0.0254945000
_diffrn_orient_matrix_UB_31 -0.0078215000
_diffrn_orient_matrix_UB_32 0.0466565000
_diffrn_orient_matrix_UB_33 -0.0033959000
_diffrn_radiation_monochromator mirror
_diffrn_radiation_probe x-ray
_diffrn_radiation_type 'Mo K\a'
_diffrn_radiation_wavelength 0.71073
_diffrn_reflns_av_R_equivalents 0.0394
_diffrn_reflns_av_unetI/netI 0.0481
_diffrn_reflns_Laue_measured_fraction_full 0.996
_diffrn_reflns_Laue_measured_fraction_max 0.972
_diffrn_reflns_limit_h_max 16
_diffrn_reflns_limit_h_min -17
_diffrn_reflns_limit_k_max 18
_diffrn_reflns_limit_k_min -19
_diffrn_reflns_limit_l_max 15
_diffrn_reflns_limit_l_min -13
_diffrn_reflns_number 14077
_diffrn_reflns_point_group_measured_fraction_full 0.891
_diffrn_reflns_point_group_measured_fraction_max 0.844
_diffrn_reflns_theta_full 25.242
_diffrn_reflns_theta_max 27.497
_diffrn_reflns_theta_min 3.229
_diffrn_source 'micro-focus sealed X-ray tube'
_diffrn_source_type 'PhotonJet (Mo) X-ray Source'
_exptl_absorpt_coefficient_mu 37.655
_exptl_absorpt_correction_T_max 1.00000
_exptl_absorpt_correction_T_min 0.74681
_exptl_absorpt_correction_type multi-scan
_exptl_absorpt_process_details
;
CrysAlisPro 1.171.41.104a (Rigaku Oxford Diffraction, 2021)
Empirical absorption correction using spherical harmonics,
implemented in SCALE3 ABSPACK scaling algorithm.
;
_exptl_crystal_colour 'translucent yellow'
_exptl_crystal_density_diffrn 5.048
_exptl_crystal_description prism
_exptl_crystal_F_000 3336
_exptl_crystal_size_max 0.052
_exptl_crystal_size_mid 0.034
_exptl_crystal_size_min 0.021
_refine_diff_density_max 1.442
_refine_diff_density_min -2.203
_refine_diff_density_rms 0.319
_refine_ls_abs_structure_details
;
 Refined as an inversion twin.
;
_refine_ls_abs_structure_Flack 0.46(3)
_refine_ls_extinction_method none
_refine_ls_goodness_of_fit_ref 1.051
_refine_ls_hydrogen_treatment mixed
_refine_ls_matrix_type full
_refine_ls_number_parameters 294
_refine_ls_number_reflns 5031
_refine_ls_number_restraints 35
_refine_ls_restrained_S_all 1.053
_refine_ls_R_factor_all 0.0452
_refine_ls_R_factor_gt 0.0352
_refine_ls_shift/su_max 0.000
_refine_ls_shift/su_mean 0.000
_refine_ls_structure_factor_coef Fsqd
_refine_ls_weighting_details 'w=1/[\s^2^(Fo^2^)+(0.0311P)^2^+18.8016P] where P=(Fo^2^+2Fc^2^)/3'
_refine_ls_weighting_scheme calc
_refine_ls_wR_factor_gt 0.0762
_refine_ls_wR_factor_ref 0.0801
_reflns_Friedel_coverage 0.660
_reflns_Friedel_fraction_full 0.774
_reflns_Friedel_fraction_max 0.704
_reflns_number_gt 4284
_reflns_number_total 5031
_reflns_threshold_expression 'I > 2\s(I)'
_cod_data_source_file Bqr_2_last.cif
_cod_data_source_block Bqr_2_chern_yelllow_prism_new
_cod_database_code 1569467
_shelx_shelxl_version_number 2018/3
_shelx_space_group_comment
;
The symmetry employed for this shelxl refinement is uniquely defined
by the following loop, which should always be used as a source of
symmetry information in preference to the above space-group names.
They are only intended as comments.
;
_olex2_refinement_description
;
1. Twinned data refinement
 Scales: 0.54(3)
 0.46(3)
2. Fixed Uiso
 At 1.5 times of:
  All O(H) groups, All O(H,H) groups
3. Restrained distances
 OH17-HH17 = OH18-HH18 = OH19-HH19
 0.9 with sigma of 0.02
 OH20-HH20 = OH21-HH21 = OH22-HH22
 0.9 with sigma of 0.02
 OW29-HW2N
 0.9 with sigma of 0.02
 O11_$4-HW2J = O8_$1-HW2A = HW2K-O7_$3
 2 with sigma of 0.02
 OW27_$1-HH20 = O3-HW2B = HW2D-O10_$3
 2.1 with sigma of 0.02
 HW2H-O4_$2 = HH19-OW26 = HW2G-O9
 2.1 with sigma of 0.02
 HW2I-O2 = HW2N-O11_$4 = HW2L-OW29
 2.15 with sigma of 0.02
 HW3B-O4 = HW3A-O10
 2.17 with sigma of 0.02
 U6-HH20 = U2-HH21 = U3-HH18
 2.65 with sigma of 0.02
 U2-HH17 = U4-HH22
 2.65 with sigma of 0.02
 U2-HH20
 2.9 with sigma of 0.02
 U1-HH17
 3 with sigma of 0.02
4. Uiso/Uaniso restraints and constraints
Uanis(OW28) \\sim Ueq: with sigma of 0.004 and sigma for terminal atoms of 0.008
Uanis(O16) = Uanis(OH22) = Uanis(OH18)
Uanis(OH19) = Uanis(O13) = Uanis(OH20) = Uanis(O15) = Uanis(OH21)
Uanis(O9) = Uanis(O10)
Uanis(O14) = Uanis(OH18)
Uanis(O4) = Uanis(O3)
Uanis(O11) = Uanis(O12)
Uanis(OW26) = Uanis(OW30)
5.a Everything fixed:
 HW2M, HW2N
5.b Rotating group:
 OW23(HW2A,HW2B), OW24(HW2C,HW2D), OW25(HW2E,HW2F), OW26(HW2G,HW2H), OW27(HW2I,
 HW2J), OW28(HW2K,HW2L), OW30(HW3A,HW3B)
;
_olex2_submission_special_instructions 'No special instructions were received'
_oxdiff_exptl_absorpt_empirical_details
;
Empirical correction (ABSPACK) includes:
- Absorption correction using spherical harmonics
- Frame scaling
;
_oxdiff_exptl_absorpt_empirical_full_max 1.488
_oxdiff_exptl_absorpt_empirical_full_min 0.836

loop_
_space_group_symop_operation_xyz
'x, y, z'
'-x, -y, z+1/2'
'x+1/2, -y+1/2, z'
'-x+1/2, y+1/2, z+1/2'

loop_
_atom_site_label
_atom_site_type_symbol
_atom_site_fract_x
_atom_site_fract_y
_atom_site_fract_z
_atom_site_U_iso_or_equiv
_atom_site_adp_type
_atom_site_occupancy
_atom_site_site_symmetry_order
_atom_site_calc_flag
_atom_site_refinement_flags_posn
_atom_site_refinement_flags_adp
_atom_site_refinement_flags_occupancy
_atom_site_disorder_assembly
_atom_site_disorder_group
U1 U 0.41029(8) 0.75811(6) 0.44007(8) 0.0118(3) Uani 1 1 d D . . . .
U2 U 0.37182(5) 0.74737(4) 0.75137(16) 0.01165(15) Uani 1 1 d D . . . .
U3 U 0.40605(8) 0.75084(5) 0.05983(9) 0.0106(2) Uani 1 1 d D . . . .
U4 U 0.12706(4) 0.77770(4) 0.24810(16) 0.01066(15) Uani 1 1 d D . . . .
U5 U 0.15730(8) 0.79083(7) 0.56175(8) 0.0129(3) Uani 1 1 d . . . . .
U6 U 0.15185(8) 0.78860(7) 0.93332(8) 0.0116(3) Uani 1 1 d D . . . .
Ca1 Ca 0.4572(3) 1.0345(3) 0.4218(4) 0.0220(10) Uani 1 1 d . . . . .
O1 O 0.4441(13) 0.8729(12) 0.4556(19) 0.019(5) Uani 1 1 d . . . . .
O2 O 0.3669(18) 0.6460(11) 0.411(2) 0.033(6) Uani 1 1 d D . . . .
O3 O 0.4249(10) 0.8562(8) 0.7627(17) 0.024(3) Uani 1 1 d D . . . .
O4 O 0.3212(9) 0.6370(7) 0.742(2) 0.024(3) Uani 1 1 d D . . . .
O5 O 0.4431(14) 0.8668(12) 0.0291(18) 0.020(5) Uani 1 1 d . . . . .
O6 O 0.3716(15) 0.6390(12) 0.088(2) 0.026(6) Uani 1 1 d . . . . .
O7 O 0.1051(9) 0.8973(7) 0.246(2) 0.022(3) Uani 1 1 d . . . . .
O8 O 0.1548(9) 0.6600(7) 0.250(3) 0.025(3) Uani 1 1 d . . . . .
O9 O 0.1645(14) 0.9110(11) 0.551(2) 0.024(3) Uani 1 1 d D . . . .
O10 O 0.1448(14) 0.6769(10) 0.5728(16) 0.024(3) Uani 1 1 d D . . . .
O11 O 0.1665(12) 0.9061(10) 0.9509(18) 0.018(3) Uani 1 1 d . . . . .
O12 O 0.1279(14) 0.6699(10) 0.9026(15) 0.018(3) Uani 1 1 d . . . . .
O13 O 0.3171(11) 0.7796(10) 0.5856(13) 0.0148(14) Uani 1 1 d . . . . .
O14 O 0.5653(12) 0.7280(12) 0.4177(17) 0.0162(14) Uani 1 1 d . . . . .
O15 O 0.3087(11) 0.7554(9) 0.9180(14) 0.0148(14) Uani 1 1 d . . . . .
O16 O 0.0625(12) 0.7794(12) 0.0876(16) 0.0162(14) Uani 1 1 d . . . . .
OH17 O 0.4923(13) 0.6987(11) 0.6176(17) 0.019(4) Uani 1 1 d D . . . .
HH17 H 0.473(3) 0.6418(17) 0.623(2) 0.029 Uiso 1 1 d D U . . .
OH18 O 0.4501(8) 0.7795(7) 0.252(2) 0.0162(14) Uani 1 1 d D . . . .
HH18 H 0.460(13) 0.837(3) 0.236(4) 0.024 Uiso 1 1 d D U . . .
OH19 O 0.2555(14) 0.8064(12) 0.3722(17) 0.0148(14) Uani 1 1 d D . . . .
HH19 H 0.268(16) 0.864(2) 0.360(11) 0.022 Uiso 1 1 d D U . . .
OH20 O 0.1948(8) 0.8151(7) 0.752(2) 0.0148(14) Uani 1 1 d D . . . .
HH20 H 0.212(2) 0.8694(13) 0.757(3) 0.022 Uiso 1 1 d D U . . .
OH21 O 0.4873(13) 0.6916(12) 0.8808(16) 0.0148(14) Uani 1 1 d D . . . .
HH21 H 0.468(11) 0.635(3) 0.876(13) 0.022 Uiso 1 1 d D U . . .
OH22 O 0.2566(14) 0.8063(13) 0.1212(18) 0.0162(14) Uani 1 1 d D . . . .
HH22 H 0.245(11) 0.865(3) 0.118(14) 0.024 Uiso 1 1 d D U . . .
OW23 O 0.3893(17) 1.0125(14) 0.6056(17) 0.030(6) Uani 1 1 d . . . . .
HW2A H 0.352830 1.048811 0.660454 0.045 Uiso 1 1 d DR U . . .
HW2B H 0.386638 0.960477 0.654889 0.045 Uiso 1 1 d DR U . . .
OW24 O 0.6202(14) 0.9788(12) 0.414(2) 0.032(6) Uani 1 1 d . . . . .
HW2C H 0.634996 0.930190 0.357964 0.048 Uiso 1 1 d R U . . .
HW2D H 0.642632 0.931452 0.462384 0.048 Uiso 1 1 d DR U . . .
OW25 O 0.4477(10) 0.9777(8) 0.245(2) 0.029(3) Uani 1 1 d . . . . .
HW2E H 0.390525 0.986072 0.218929 0.043 Uiso 1 1 d R U . . .
HW2F H 0.495105 0.990110 0.201097 0.043 Uiso 1 1 d R U . . .
OW26 O 0.2763(16) 1.0026(11) 0.388(2) 0.031(3) Uani 1 1 d D . . . .
HW2G H 0.239020 1.001841 0.451932 0.047 Uiso 1 1 d DR U . . .
HW2H H 0.244982 1.048715 0.349297 0.047 Uiso 1 1 d DR U . . .
OW27 O 0.2994(12) 0.5048(8) 0.253(2) 0.041(4) Uani 1 1 d . . . . .
HW2I H 0.298340 0.557946 0.295563 0.062 Uiso 1 1 d DR U . . .
HW2J H 0.328140 0.482836 0.324233 0.062 Uiso 1 1 d DR U . . .
OW28 O 0.5274(19) 0.4781(13) 0.387(2) 0.055(7) Uani 1 1 d . U . . .
HW2K H 0.531305 0.511857 0.332361 0.082 Uiso 1 1 d DR U . . .
HW2L H 0.539885 0.508577 0.452521 0.082 Uiso 1 1 d DR U . . .
OW29 O 0.457(2) 0.5193(13) 0.5945(18) 0.057(8) Uani 1 1 d D . . . .
HW2M H 0.425090 0.512720 0.650690 0.085 Uiso 1 1 d . U . . .
HW2N H 0.431880 0.479820 0.549210 0.085 Uiso 1 1 d D U . . .
OW30 O 0.2189(14) 0.4931(10) 0.6239(19) 0.031(3) Uani 1 1 d . . . . .
HW3A H 0.207869 0.550934 0.601614 0.047 Uiso 1 1 d DR U . . .
HW3B H 0.254429 0.520805 0.668434 0.047 Uiso 1 1 d DR U . . .

loop_
_atom_site_aniso_label
_atom_site_aniso_U_11
_atom_site_aniso_U_22
_atom_site_aniso_U_33
_atom_site_aniso_U_23
_atom_site_aniso_U_13
_atom_site_aniso_U_12
U1 0.0074(5) 0.0159(5) 0.0121(7) -0.0004(4) 0.0014(5) 0.0004(4)
U2 0.0085(3) 0.0175(3) 0.0089(3) 0.0004(5) 0.0008(7) 0.0004(2)
U3 0.0064(5) 0.0154(5) 0.0101(6) 0.0015(4) -0.0007(5) 0.0009(4)
U4 0.0084(3) 0.0149(3) 0.0088(3) 0.0007(6) 0.0001(7) 0.0000(2)
U5 0.0084(6) 0.0177(5) 0.0125(8) -0.0012(6) -0.0020(5) 0.0017(3)
U6 0.0070(5) 0.0146(5) 0.0131(8) 0.0011(6) 0.0022(5) 0.0005(3)
Ca1 0.018(2) 0.018(2) 0.030(3) -0.0064(19) -0.007(2) 0.0018(18)
O1 0.015(10) 0.023(9) 0.020(11) -0.006(8) -0.010(9) 0.005(8)
O2 0.051(15) 0.018(9) 0.029(15) 0.006(11) 0.010(13) 0.004(10)
O3 0.020(5) 0.023(5) 0.029(8) -0.005(7) -0.002(8) -0.006(4)
O4 0.020(5) 0.023(5) 0.029(8) -0.005(7) -0.002(8) -0.006(4)
O5 0.013(11) 0.021(9) 0.025(13) -0.007(8) 0.000(9) -0.001(7)
O6 0.019(11) 0.017(9) 0.042(17) 0.008(10) 0.012(12) -0.003(8)
O7 0.028(8) 0.013(6) 0.026(8) 0.007(11) 0.009(15) 0.002(5)
O8 0.019(7) 0.017(6) 0.037(8) 0.007(15) 0.020(14) 0.008(5)
O9 0.029(8) 0.021(7) 0.022(8) -0.003(6) -0.005(7) -0.001(5)
O10 0.029(8) 0.021(7) 0.022(8) -0.003(6) -0.005(7) -0.001(5)
O11 0.023(7) 0.014(6) 0.017(8) -0.010(5) -0.006(6) -0.004(5)
O12 0.023(7) 0.014(6) 0.017(8) -0.010(5) -0.006(6) -0.004(5)
O13 0.008(3) 0.024(4) 0.012(3) 0.004(3) 0.000(4) 0.003(3)
O14 0.011(3) 0.026(3) 0.012(3) -0.001(3) -0.004(5) 0.002(3)
O15 0.008(3) 0.024(4) 0.012(3) 0.004(3) 0.000(4) 0.003(3)
O16 0.011(3) 0.026(3) 0.012(3) -0.001(3) -0.004(5) 0.002(3)
OH17 0.014(9) 0.008(8) 0.035(10) 0.003(6) 0.002(8) -0.006(6)
OH18 0.011(3) 0.026(3) 0.012(3) -0.001(3) -0.004(5) 0.002(3)
OH19 0.008(3) 0.024(4) 0.012(3) 0.004(3) 0.000(4) 0.003(3)
OH20 0.008(3) 0.024(4) 0.012(3) 0.004(3) 0.000(4) 0.003(3)
OH21 0.008(3) 0.024(4) 0.012(3) 0.004(3) 0.000(4) 0.003(3)
OH22 0.011(3) 0.026(3) 0.012(3) -0.001(3) -0.004(5) 0.002(3)
OW23 0.038(13) 0.043(12) 0.010(11) -0.004(8) 0.000(9) -0.010(10)
OW24 0.019(12) 0.039(11) 0.037(15) 0.001(10) 0.002(10) 0.011(9)
OW25 0.020(8) 0.034(8) 0.033(9) -0.004(13) 0.005(15) -0.008(6)
OW26 0.034(6) 0.020(5) 0.040(7) -0.011(7) -0.003(5) 0.012(8)
OW27 0.062(12) 0.023(7) 0.040(10) 0.008(13) -0.022(19) 0.000(7)
OW28 0.067(11) 0.040(10) 0.057(11) 0.005(8) 0.026(9) -0.013(8)
OW29 0.11(2) 0.028(11) 0.037(14) -0.020(9) 0.021(14) -0.026(13)
OW30 0.034(6) 0.020(5) 0.040(7) -0.011(7) -0.003(5) 0.012(8)

loop_
_atom_type_symbol
_atom_type_description
_atom_type_scat_dispersion_real
_atom_type_scat_dispersion_imag
_atom_type_scat_source
Ca Ca 0.2262 0.3064 'International Tables Vol C Tables 4.2.6.8 and 6.1.1.4'
H H 0.0000 0.0000 'International Tables Vol C Tables 4.2.6.8 and 6.1.1.4'
O O 0.0106 0.0060 'International Tables Vol C Tables 4.2.6.8 and 6.1.1.4'
U U -9.6767 9.6646 'International Tables Vol C Tables 4.2.6.8 and 6.1.1.4'

loop_
_geom_angle_atom_site_label_1
_geom_angle_atom_site_label_2
_geom_angle_atom_site_label_3
_geom_angle
_geom_angle_site_symmetry_1
_geom_angle_site_symmetry_3
_geom_angle_publ_flag
U2 U1 Ca1 96.62(7) . . ?
U4 U1 U2 135.14(4) 3_565 . ?
U4 U1 Ca1 89.02(7) 3_565 . ?
U5 U1 U2 59.53(3) . . ?
U5 U1 U2 73.96(3) 3_565 . ?
U5 U1 U4 165.02(5) . 3_565 ?
U5 U1 U4 61.24(4) 3_565 3_565 ?
U5 U1 U5 133.48(5) 3_565 . ?
U5 U1 Ca1 92.12(7) . . ?
U5 U1 Ca1 94.10(7) 3_565 . ?
O1 U1 U2 88.2(8) . . ?
O1 U1 U4 89.8(7) . 3_565 ?
O1 U1 U5 94.3(6) . . ?
O1 U1 U5 84.6(6) . 3_565 ?
O1 U1 Ca1 11.2(7) . . ?
O1 U1 O2 173.1(10) . . ?
O1 U1 O13 85.8(8) . . ?
O1 U1 O14 87.4(8) . . ?
O1 U1 OH17 96.9(8) . . ?
O1 U1 OH18 85.2(8) . . ?
O1 U1 OH19 89.0(8) . . ?
O2 U1 U2 96.5(8) . . ?
O2 U1 U4 90.4(8) . 3_565 ?
O2 U1 U5 83.9(8) . . ?
O2 U1 U5 101.4(8) . 3_565 ?
O2 U1 Ca1 161.9(8) . . ?
O2 U1 O13 95.8(9) . . ?
O2 U1 O14 96.3(9) . . ?
O2 U1 OH17 89.8(9) . . ?
O2 U1 OH18 90.4(9) . . ?
O2 U1 OH19 85.0(9) . . ?
O13 U1 U2 29.6(4) . . ?
O13 U1 U4 164.2(4) . 3_565 ?
O13 U1 U5 30.8(4) . . ?
O13 U1 U5 103.1(4) . 3_565 ?
O13 U1 Ca1 89.5(4) . . ?
O13 U1 OH17 68.0(6) . . ?
O13 U1 OH18 152.7(5) . . ?
O13 U1 OH19 74.0(6) . . ?
O14 U1 U2 104.4(5) . . ?
O14 U1 U4 30.8(5) . 3_565 ?
O14 U1 U5 163.7(5) . . ?
O14 U1 U5 30.5(5) . 3_565 ?
O14 U1 Ca1 92.5(5) . . ?
O14 U1 O13 133.6(7) . . ?
O14 U1 OH17 67.4(7) . . ?
O14 U1 OH18 71.6(6) . . ?
O14 U1 OH19 151.7(7) . . ?
OH17 U1 U2 38.5(4) . . ?
OH17 U1 U4 97.6(4) . 3_565 ?
OH17 U1 U5 38.4(4) . 3_565 ?
OH17 U1 U5 96.3(4) . . ?
OH17 U1 Ca1 108.1(4) . . ?
OH18 U1 U2 172.4(3) . . ?
OH18 U1 U4 41.3(3) . 3_565 ?
OH18 U1 U5 101.6(3) . 3_565 ?
OH18 U1 U5 124.7(3) . . ?
OH18 U1 Ca1 77.4(3) . . ?
OH18 U1 OH17 138.8(5) . . ?
OH19 U1 U2 103.6(5) . . ?
OH19 U1 U4 121.2(5) . 3_565 ?
OH19 U1 U5 44.6(5) . . ?
OH19 U1 U5 173.3(5) . 3_565 ?
OH19 U1 Ca1 79.9(5) . . ?
OH19 U1 OH17 140.9(7) . . ?
OH19 U1 OH18 80.1(6) . . ?
U3 U2 U1 164.72(2) 1_556 . ?
U5 U2 U1 59.62(4) . . ?
U5 U2 U3 134.36(4) . 1_556 ?
U6 U2 U1 133.05(4) . . ?
U6 U2 U3 60.89(4) . 1_556 ?
U6 U2 U5 73.580(19) . . ?
O3 U2 U1 89.1(7) . . ?
O3 U2 U3 81.9(7) . 1_556 ?
O3 U2 U5 102.2(5) . . ?
O3 U2 U6 97.7(6) . . ?
O3 U2 O4 178.4(8) . . ?
O3 U2 O13 90.9(7) . . ?
O3 U2 O15 92.3(7) . . ?
O3 U2 OH17 92.4(7) . . ?
O3 U2 OH20 91.9(5) . . ?
O3 U2 OH21 89.4(7) . . ?
O4 U2 U1 91.7(9) . . ?
O4 U2 U3 97.1(9) . 1_556 ?
O4 U2 U5 79.3(6) . . ?
O4 U2 U6 82.8(6) . . ?
O4 U2 O13 90.4(9) . . ?
O4 U2 O15 87.4(9) . . ?
O4 U2 OH17 87.2(8) . . ?
O4 U2 OH20 89.4(5) . . ?
O4 U2 OH21 89.0(8) . . ?
O13 U2 U1 29.6(4) . . ?
O13 U2 U3 161.4(4) . 1_556 ?
O13 U2 U5 30.9(4) . . ?
O13 U2 U6 103.6(4) . . ?
O13 U2 O15 134.3(4) . . ?
O13 U2 OH17 71.1(6) . . ?
O13 U2 OH20 66.8(7) . . ?
O13 U2 OH21 155.1(6) . . ?
O15 U2 U1 164.0(4) . . ?
O15 U2 U3 30.1(4) . 1_556 ?
O15 U2 U5 104.5(4) . . ?
O15 U2 U6 31.0(4) . . ?
O15 U2 OH17 154.0(6) . . ?
O15 U2 OH20 67.6(7) . . ?
O15 U2 OH21 70.5(6) . . ?
OH17 U2 U1 41.7(5) . . ?
OH17 U2 U3 126.0(5) . 1_556 ?
OH17 U2 U5 99.4(5) . . ?
OH17 U2 U6 168.7(4) . . ?
OH17 U2 OH20 137.8(8) . . ?
OH20 U2 U1 96.4(6) . . ?
OH20 U2 U3 96.2(6) . 1_556 ?
OH20 U2 U5 38.8(6) . . ?
OH20 U2 U6 37.3(6) . . ?
OH21 U2 U1 125.5(5) . . ?
OH21 U2 U3 42.6(5) . 1_556 ?
OH21 U2 U5 167.6(4) . . ?
OH21 U2 U6 101.1(5) . . ?
OH21 U2 OH17 84.0(4) . . ?
OH21 U2 OH20 138.1(8) . . ?
U2 U3 U4 133.89(4) 1_554 3_565 ?
U2 U3 U6 59.44(3) 1_554 1_554 ?
U2 U3 Ca1 69.76(8) 1_554 2_674 ?
U4 U3 U6 166.66(5) 3_565 1_554 ?
U4 U3 Ca1 88.37(7) 3_565 2_674 ?
U6 U3 U2 72.48(3) 3_564 1_554 ?
U6 U3 U4 61.42(3) 3_564 3_565 ?
U6 U3 U6 131.91(5) 3_564 1_554 ?
U6 U3 Ca1 62.27(7) 3_564 2_674 ?
U6 U3 Ca1 97.88(7) 1_554 2_674 ?
O5 U3 U2 81.0(7) . 1_554 ?
O5 U3 U4 90.4(7) . 3_565 ?
O5 U3 U6 91.9(6) . 1_554 ?
O5 U3 U6 79.1(6) . 3_564 ?
O5 U3 Ca1 18.4(7) . 2_674 ?
O5 U3 O15 88.7(8) . 1_554 ?
O5 U3 O16 87.2(8) . 3_565 ?
O5 U3 OH18 88.1(7) . . ?
O5 U3 OH21 91.4(8) . 1_554 ?
O5 U3 OH22 88.9(8) . . ?
O6 U3 U2 98.6(9) . 1_554 ?
O6 U3 U4 89.4(8) . 3_565 ?
O6 U3 U6 100.1(7) . 3_564 ?
O6 U3 U6 88.4(7) . 1_554 ?
O6 U3 Ca1 160.8(7) . 2_674 ?
O6 U3 O5 179.2(10) . . ?
O6 U3 O15 91.2(9) . 1_554 ?
O6 U3 O16 92.3(8) . 3_565 ?
O6 U3 OH18 92.3(9) . . ?
O6 U3 OH21 87.9(9) . 1_554 ?
O6 U3 OH22 91.8(8) . . ?
O15 U3 U2 30.6(4) 1_554 1_554 ?
O15 U3 U4 164.2(4) 1_554 3_565 ?
O15 U3 U6 29.1(4) 1_554 1_554 ?
O15 U3 U6 103.0(4) 1_554 3_564 ?
O15 U3 Ca1 85.8(4) 1_554 2_674 ?
O15 U3 O16 135.8(7) 1_554 3_565 ?
O15 U3 OH18 154.2(5) 1_554 . ?
O15 U3 OH21 66.7(6) 1_554 1_554 ?
O15 U3 OH22 73.1(7) 1_554 . ?
O16 U3 U2 105.6(5) 3_565 1_554 ?
O16 U3 U4 28.4(5) 3_565 3_565 ?
O16 U3 U6 33.2(5) 3_565 3_564 ?
O16 U3 U6 164.9(5) 3_565 1_554 ?
O16 U3 Ca1 77.0(5) 3_565 2_674 ?
O16 U3 OH18 69.6(6) 3_565 . ?
O16 U3 OH21 69.4(6) 3_565 1_554 ?
O16 U3 OH22 150.7(7) 3_565 . ?
OH18 U3 U2 168.3(3) . 1_554 ?
OH18 U3 U4 41.5(3) . 3_565 ?
OH18 U3 U6 101.6(3) . 3_564 ?
OH18 U3 U6 125.4(3) . 1_554 ?
OH18 U3 Ca1 98.6(3) . 2_674 ?
OH18 U3 OH21 139.0(5) . 1_554 ?
OH21 U3 U2 38.2(4) 1_554 1_554 ?
OH21 U3 U4 97.5(4) 1_554 3_565 ?
OH21 U3 U6 38.6(4) 1_554 3_564 ?
OH21 U3 U6 95.5(4) 1_554 1_554 ?
OH21 U3 Ca1 73.5(4) 1_554 2_674 ?
OH22 U3 U2 102.5(5) . 1_554 ?
OH22 U3 U4 122.7(5) . 3_565 ?
OH22 U3 U6 44.3(5) . 1_554 ?
OH22 U3 U6 167.5(5) . 3_564 ?
OH22 U3 Ca1 105.4(5) . 2_674 ?
OH22 U3 OH18 81.2(6) . . ?
OH22 U3 OH21 139.8(7) . 1_554 ?
U1 U4 U3 74.962(18) 3_465 3_465 ?
U1 U4 U5 58.66(4) 3_465 . ?
U1 U4 U6 133.28(4) 3_465 1_554 ?
U3 U4 U5 133.47(4) 3_465 . ?
U3 U4 U6 58.32(4) 3_465 1_554 ?
U5 U4 U6 167.64(2) . 1_554 ?
O7 U4 U1 90.8(6) . 3_465 ?
O7 U4 U3 88.2(7) . 3_465 ?
O7 U4 U5 88.9(9) . . ?
O7 U4 U6 87.8(9) . 1_554 ?
O7 U4 O14 89.1(9) . 3_465 ?
O7 U4 O16 84.8(10) . . ?
O7 U4 OH18 99.6(5) . 3_465 ?
O7 U4 OH19 87.5(8) . . ?
O7 U4 OH22 86.7(8) . . ?
O8 U4 U1 91.3(7) . 3_465 ?
O8 U4 U3 93.9(8) . 3_465 ?
O8 U4 U5 90.8(11) . . ?
O8 U4 U6 91.9(11) . 1_554 ?
O8 U4 O7 177.3(6) . . ?
O8 U4 O14 91.9(11) . 3_465 ?
O8 U4 O16 96.3(12) . . ?
O8 U4 OH18 83.1(5) . 3_465 ?
O8 U4 OH19 90.5(10) . . ?
O8 U4 OH22 91.3(8) . . ?
O14 U4 U1 29.9(4) 3_465 3_465 ?
O14 U4 U3 104.8(4) 3_465 3_465 ?
O14 U4 U5 28.8(4) 3_465 . ?
O14 U4 U6 162.9(4) 3_465 1_554 ?
O14 U4 OH18 67.4(7) 3_465 3_465 ?
O14 U4 OH19 72.1(7) 3_465 . ?
O14 U4 OH22 152.4(7) 3_465 . ?
O16 U4 U1 104.1(5) . 3_465 ?
O16 U4 U3 29.3(5) . 3_465 ?
O16 U4 U5 161.6(5) . . ?
O16 U4 U6 29.3(5) . 1_554 ?
O16 U4 O14 133.6(4) . 3_465 ?
O16 U4 OH18 68.5(7) . 3_465 ?
O16 U4 OH19 152.8(7) . . ?
O16 U4 OH22 73.2(7) . . ?
OH18 U4 U1 37.8(6) 3_465 3_465 ?
OH18 U4 U3 39.5(6) 3_465 3_465 ?
OH18 U4 U5 95.7(6) 3_465 . ?
OH18 U4 U6 96.6(6) 3_465 1_554 ?
OH19 U4 U1 102.0(5) . 3_465 ?
OH19 U4 U3 174.7(5) . 3_465 ?
OH19 U4 U5 43.3(5) . . ?
OH19 U4 U6 124.6(5) . 1_554 ?
OH19 U4 OH18 138.6(7) . 3_465 ?
OH19 U4 OH22 80.4(4) . . ?
OH22 U4 U1 176.4(5) . 3_465 ?
OH22 U4 U3 102.4(5) . 3_465 ?
OH22 U4 U5 123.8(5) . . ?
OH22 U4 U6 44.1(5) . 1_554 ?
OH22 U4 OH18 140.3(7) . 3_465 ?
U1 U5 U1 129.74(5) 3_465 . ?
U1 U5 U2 154.67(4) 3_465 . ?
U1 U5 U4 60.10(3) 3_465 . ?
U1 U5 U4 72.68(3) . . ?
U2 U5 U1 60.85(4) . . ?
U2 U5 U4 132.92(4) . . ?
O9 U5 U1 102.1(6) . 3_465 ?
O9 U5 U1 92.6(7) . . ?
O9 U5 U2 99.9(7) . . ?
O9 U5 U4 88.8(8) . . ?
O9 U5 O13 91.7(7) . . ?
O9 U5 O14 95.6(9) . 3_465 ?
O9 U5 OH17 90.6(8) . 3_465 ?
O9 U5 OH19 79.7(9) . . ?
O9 U5 OH20 85.1(8) . . ?
O10 U5 U1 75.5(7) . 3_465 ?
O10 U5 U1 89.8(6) . . ?
O10 U5 U2 82.1(7) . . ?
O10 U5 U4 91.1(7) . . ?
O10 U5 O9 177.4(9) . . ?
O10 U5 O13 90.9(7) . . ?
O10 U5 O14 83.1(8) . 3_465 ?
O10 U5 OH17 86.9(7) . 3_465 ?
O10 U5 OH19 101.8(7) . . ?
O10 U5 OH20 95.3(7) . . ?
O13 U5 U1 30.8(4) . . ?
O13 U5 U1 157.7(4) . 3_465 ?
O13 U5 U2 30.9(4) . . ?
O13 U5 U4 103.5(4) . . ?
O13 U5 OH17 155.6(7) . 3_465 ?
O13 U5 OH19 68.0(6) . . ?
O13 U5 OH20 70.9(5) . . ?
O14 U5 U1 101.1(5) 3_465 . ?
O14 U5 U1 30.5(5) 3_465 3_465 ?
O14 U5 U2 156.6(5) 3_465 . ?
O14 U5 U4 29.6(5) 3_465 . ?
O14 U5 O13 131.8(7) 3_465 . ?
O14 U5 OH17 72.0(7) 3_465 3_465 ?
O14 U5 OH19 66.6(7) 3_465 . ?
O14 U5 OH20 157.1(6) 3_465 . ?
OH17 U5 U1 172.7(5) 3_465 . ?
OH17 U5 U1 43.0(5) 3_465 3_465 ?
OH17 U5 U2 125.0(5) 3_465 . ?
OH17 U5 U4 100.8(5) 3_465 . ?
OH17 U5 OH19 136.1(7) 3_465 . ?
OH17 U5 OH20 85.1(6) 3_465 . ?
OH19 U5 U1 97.2(4) . 3_465 ?
OH19 U5 U1 38.5(4) . . ?
OH19 U5 U2 98.9(4) . . ?
OH19 U5 U4 37.1(4) . . ?
OH20 U5 U1 127.0(3) . 3_465 ?
OH20 U5 U1 101.7(3) . . ?
OH20 U5 U2 43.1(3) . . ?
OH20 U5 U4 171.5(3) . . ?
OH20 U5 OH19 135.5(5) . . ?
U2 U6 U3 59.67(4) . 1_556 ?
U2 U6 U4 130.30(4) . 1_556 ?
U2 U6 Ca1 97.10(7) . 4_545 ?
U3 U6 U2 158.38(4) 3_466 . ?
U3 U6 U3 128.53(5) 3_466 1_556 ?
U3 U6 U4 70.92(3) 1_556 1_556 ?
U3 U6 U4 60.26(3) 3_466 1_556 ?
U3 U6 Ca1 62.53(7) 3_466 4_545 ?
U3 U6 Ca1 102.32(7) 1_556 4_545 ?
U4 U6 Ca1 87.92(8) 1_556 4_545 ?
O11 U6 U2 98.0(6) . . ?
O11 U6 U3 89.5(6) . 1_556 ?
O11 U6 U3 101.8(5) . 3_466 ?
O11 U6 U4 86.0(7) . 1_556 ?
O11 U6 Ca1 164.1(5) . 4_545 ?
O11 U6 O12 173.7(9) . . ?
O11 U6 O15 96.8(6) . . ?
O11 U6 O16 91.1(8) . 1_556 ?
O11 U6 OH20 85.5(8) . . ?
O11 U6 OH21 91.1(7) . 3_465 ?
O11 U6 OH22 75.1(8) . 1_556 ?
O12 U6 U2 82.4(7) . . ?
O12 U6 U3 96.1(6) . 1_556 ?
O12 U6 U3 76.9(7) . 3_466 ?
O12 U6 U4 98.6(6) . 1_556 ?
O12 U6 Ca1 14.8(7) . 4_545 ?
O12 U6 O15 86.8(7) . . ?
O12 U6 O16 91.0(8) . 1_556 ?
O12 U6 OH20 90.6(7) . . ?
O12 U6 OH21 83.8(7) . 3_465 ?
O12 U6 OH22 111.2(7) . 1_556 ?
O15 U6 U2 31.1(4) . . ?
O15 U6 U3 28.8(4) . 1_556 ?
O15 U6 U3 150.7(4) . 3_466 ?
O15 U6 U4 99.2(4) . 1_556 ?
O15 U6 Ca1 98.6(4) . 4_545 ?
O15 U6 O16 125.8(7) . 1_556 ?
O15 U6 OH20 73.2(5) . . ?
O15 U6 OH21 158.7(6) . 3_465 ?
O15 U6 OH22 65.2(6) . 1_556 ?
O16 U6 U2 155.9(4) 1_556 . ?
O16 U6 U3 98.4(4) 1_556 1_556 ?
O16 U6 U3 32.6(5) 1_556 3_466 ?
O16 U6 U4 27.9(4) 1_556 1_556 ?
O16 U6 Ca1 76.9(5) 1_556 4_545 ?
O16 U6 OH20 161.0(5) 1_556 . ?
O16 U6 OH21 73.6(6) 1_556 3_465 ?
O16 U6 OH22 65.4(7) 1_556 1_556 ?
OH20 U6 U2 42.9(3) . . ?
OH20 U6 U3 100.3(3) . 1_556 ?
OH20 U6 U3 130.2(3) . 3_466 ?
OH20 U6 U4 167.9(3) . 1_556 ?
OH20 U6 Ca1 102.5(3) . 4_545 ?
OH20 U6 OH21 87.7(6) . 3_465 ?
OH20 U6 OH22 131.0(6) . 1_556 ?
OH21 U6 U2 128.2(5) 3_465 . ?
OH21 U6 U3 43.5(5) 3_465 3_466 ?
OH21 U6 U3 171.9(5) 3_465 1_556 ?
OH21 U6 U4 101.1(5) 3_465 1_556 ?
OH21 U6 Ca1 75.7(4) 3_465 4_545 ?
OH21 U6 OH22 136.1(7) 3_465 1_556 ?
OH22 U6 U2 95.3(4) 1_556 . ?
OH22 U6 U3 36.7(4) 1_556 1_556 ?
OH22 U6 U3 98.0(4) 1_556 3_466 ?
OH22 U6 U4 37.8(4) 1_556 1_556 ?
OH22 U6 Ca1 108.2(4) 1_556 4_545 ?
U1 Ca1 HW2E 74.9 . . ?
U3 Ca1 U1 145.21(13) 2_675 . ?
U3 Ca1 HW2E 137.4 2_675 . ?
U6 Ca1 U1 148.98(13) 4_554 . ?
U6 Ca1 U3 55.21(6) 4_554 2_675 ?
U6 Ca1 HW2E 98.7 4_554 . ?
O1 Ca1 U1 8.1(5) . . ?
O1 Ca1 U3 137.1(5) . 2_675 ?
O1 Ca1 U6 151.6(5) . 4_554 ?
O1 Ca1 O3 132.8(6) . 2_674 ?
O1 Ca1 OW23 71.7(7) . . ?
O1 Ca1 HW2E 82.7 . . ?
O1 Ca1 OW26 77.0(6) . . ?
O3 Ca1 U1 130.5(3) 2_674 . ?
O3 Ca1 U3 66.4(3) 2_674 2_675 ?
O3 Ca1 U6 73.8(3) 2_674 4_554 ?
O3 Ca1 HW2E 74.4 2_674 . ?
O5 Ca1 U1 131.3(5) 2_675 . ?
O5 Ca1 U3 14.0(5) 2_675 2_675 ?
O5 Ca1 U6 68.0(5) 2_675 4_554 ?
O5 Ca1 O1 123.2(8) 2_675 . ?
O5 Ca1 O3 73.8(6) 2_675 2_674 ?
O5 Ca1 OW23 78.1(7) 2_675 . ?
O5 Ca1 HW2E 147.9 2_675 . ?
O5 Ca1 OW26 139.0(7) 2_675 . ?
O12 Ca1 U1 140.9(5) 4_554 . ?
O12 Ca1 U3 66.5(5) 4_554 2_675 ?
O12 Ca1 U6 11.5(5) 4_554 4_554 ?
O12 Ca1 O1 145.6(7) 4_554 . ?
O12 Ca1 O3 75.0(5) 4_554 2_674 ?
O12 Ca1 O5 79.5(7) 4_554 2_675 ?
O12 Ca1 OW23 91.0(7) 4_554 . ?
O12 Ca1 OW24 139.7(7) 4_554 . ?
O12 Ca1 OW25 100.8(6) 4_554 . ?
O12 Ca1 HW2E 88.1 4_554 . ?
O12 Ca1 OW26 69.9(6) 4_554 . ?
OW23 Ca1 U1 76.2(5) . . ?
OW23 Ca1 U3 84.1(5) . 2_675 ?
OW23 Ca1 U6 87.2(5) . 4_554 ?
OW23 Ca1 O3 150.4(6) . 2_674 ?
OW23 Ca1 HW2E 132.0 . . ?
OW23 Ca1 OW26 75.9(8) . . ?
OW24 Ca1 U1 78.9(5) . . ?
OW24 Ca1 U3 81.6(5) . 2_675 ?
OW24 Ca1 U6 132.0(5) . 4_554 ?
OW24 Ca1 O1 74.7(6) . . ?
OW24 Ca1 O3 69.8(6) . 2_674 ?
OW24 Ca1 O5 72.4(7) . 2_675 ?
OW24 Ca1 OW23 110.2(7) . . ?
OW24 Ca1 HW2E 100.7 . . ?
OW24 Ca1 OW26 147.0(6) . . ?
OW25 Ca1 U1 71.7(4) . . ?
OW25 Ca1 U3 134.1(4) . 2_675 ?
OW25 Ca1 U6 110.3(4) . 4_554 ?
OW25 Ca1 O1 78.5(7) . . ?
OW25 Ca1 O3 67.6(5) . 2_674 ?
OW25 Ca1 O5 139.7(7) . 2_675 ?
OW25 Ca1 OW23 141.7(6) . . ?
OW25 Ca1 OW24 83.7(7) . . ?
OW25 Ca1 HW2E 17.0 . . ?
OW25 Ca1 OW26 74.3(6) . . ?
OW26 Ca1 U1 71.1(4) . . ?
OW26 Ca1 U3 131.3(4) . 2_675 ?
OW26 Ca1 U6 79.5(4) . 4_554 ?
OW26 Ca1 O3 121.1(6) . 2_674 ?
OW26 Ca1 HW2E 58.8 . . ?
U1 O1 Ca1 160.6(12) . . ?
U2 O3 Ca1 139.5(9) . 2_675 ?
U3 O5 Ca1 147.6(11) . 2_674 ?
U6 O12 Ca1 153.7(11) . 4_545 ?
U1 O13 U2 120.7(7) . . ?
U1 O13 U5 118.3(7) . . ?
U5 O13 U2 118.1(7) . . ?
U1 O14 U4 119.3(8) . 3_565 ?
U5 O14 U1 119.0(9) 3_565 . ?
U5 O14 U4 121.6(8) 3_565 3_565 ?
U3 O15 U2 119.3(7) 1_556 . ?
U3 O15 U6 122.1(8) 1_556 . ?
U6 O15 U2 117.9(7) . . ?
U3 O16 U6 114.1(8) 3_465 1_554 ?
U4 O16 U3 122.3(9) . 3_465 ?
U4 O16 U6 122.8(8) . 1_554 ?
U1 OH17 HH17 105(3) . . ?
U2 OH17 U1 99.8(7) . . ?
U2 OH17 HH17 91(2) . . ?
U5 OH17 U1 98.6(7) 3_565 . ?
U5 OH17 U2 145.4(8) 3_565 . ?
U5 OH17 HH17 112(3) 3_565 . ?
U1 OH18 U3 147.3(5) . . ?
U1 OH18 U4 100.9(7) . 3_565 ?
U1 OH18 HH18 112(6) . . ?
U3 OH18 U4 99.0(7) . 3_565 ?
U3 OH18 HH18 90(3) . . ?
U4 OH18 HH18 100(10) 3_565 . ?
U1 OH19 U5 96.8(7) . . ?
U1 OH19 HH19 100(10) . . ?
U4 OH19 U1 146.3(9) . . ?
U4 OH19 U5 99.6(7) . . ?
U4 OH19 HH19 102(10) . . ?
U5 OH19 HH19 108(8) . . ?
U2 OH20 HH20 96(2) . . ?
U5 OH20 U2 98.0(7) . . ?
U5 OH20 HH20 106(3) . . ?
U6 OH20 U2 99.8(8) . . ?
U6 OH20 U5 147.3(5) . . ?
U6 OH20 HH20 99(3) . . ?
U2 OH21 U3 99.2(6) . 1_556 ?
U2 OH21 HH21 95(2) . . ?
U3 OH21 HH21 105(10) 1_556 . ?
U6 OH21 U2 140.4(8) 3_565 . ?
U6 OH21 U3 97.9(7) 3_565 1_556 ?
U6 OH21 HH21 115(7) 3_565 . ?
U3 OH22 U4 142.9(9) . . ?
U3 OH22 U6 99.0(7) . 1_554 ?
U3 OH22 HH22 119(5) . . ?
U4 OH22 U6 98.1(7) . 1_554 ?
U4 OH22 HH22 94(2) . . ?
U6 OH22 HH22 88(10) 1_554 . ?
Ca1 OW23 HW2A 137.5 . . ?
Ca1 OW23 HW2B 133.1 . . ?
HW2A OW23 HW2B 89.4 . . ?
Ca1 OW24 HW2C 117.3 . . ?
Ca1 OW24 HW2D 121.5 . . ?
HW2C OW24 HW2D 80.7 . . ?
Ca1 OW25 HW2E 110.0 . . ?
Ca1 OW25 HW2F 117.3 . . ?
HW2E OW25 HW2F 115.8 . . ?
Ca1 OW26 HW2G 113.4 . . ?
Ca1 OW26 HW2H 113.2 . . ?
HW2G OW26 HW2H 100.5 . . ?
HW2I OW27 HW2J 78.5 . . ?
HW2K OW28 HW2L 112.9 . . ?
HW2M OW29 HW2N 104.6 . . ?
HW3A OW30 HW3B 80.4 . . ?

loop_
_geom_bond_atom_site_label_1
_geom_bond_atom_site_label_2
_geom_bond_distance
_geom_bond_site_symmetry_2
_geom_bond_publ_flag
U1 U2 3.909(2) . ?
U1 U4 3.8818(17) 3_565 ?
U1 U5 3.8610(17) . ?
U1 U5 3.8244(18) 3_565 ?
U1 Ca1 4.203(4) . ?
U1 O1 1.796(18) . ?
U1 O2 1.823(18) . ?
U1 O13 2.248(16) . ?
U1 O14 2.220(17) . ?
U1 OH17 2.64(2) . ?
U1 OH18 2.42(3) . ?
U1 OH19 2.42(2) . ?
U2 U3 3.863(2) 1_556 ?
U2 U5 3.8572(18) . ?
U2 U6 3.8541(17) . ?
U2 O3 1.797(13) . ?
U2 O4 1.803(11) . ?
U2 O13 2.249(16) . ?
U2 O15 2.253(17) . ?
U2 OH17 2.47(2) . ?
U2 OH20 2.663(11) . ?
U2 OH21 2.422(19) . ?
U3 U4 3.8864(18) 3_565 ?
U3 U6 3.8088(18) 3_564 ?
U3 U6 3.9104(18) 1_554 ?
U3 Ca1 4.115(4) 2_674 ?
U3 O5 1.854(19) . ?
U3 O6 1.780(18) . ?
U3 O15 2.223(17) 1_554 ?
U3 O16 2.250(17) 3_565 ?
U3 OH18 2.50(3) . ?
U3 OH21 2.648(19) 1_554 ?
U3 OH22 2.37(2) . ?
U4 U5 3.925(2) . ?
U4 U6 3.930(2) 1_554 ?
U4 O7 1.821(11) . ?
U4 O8 1.808(11) . ?
U4 O14 2.28(2) 3_465 ?
U4 O16 2.19(2) . ?
U4 OH18 2.607(12) 3_465 ?
U4 OH19 2.40(2) . ?
U4 OH22 2.43(2) . ?
U5 O9 1.811(17) . ?
U5 O10 1.724(16) . ?
U5 O13 2.248(15) . ?
U5 O14 2.218(19) 3_465 ?
U5 OH17 2.403(19) 3_465 ?
U5 OH19 2.73(2) . ?
U5 OH20 2.44(3) . ?
U6 Ca1 4.105(4) 4_545 ?
U6 O11 1.787(16) . ?
U6 O12 1.852(15) . ?
U6 O15 2.245(16) . ?
U6 O16 2.29(2) 1_556 ?
U6 OH20 2.37(3) . ?
U6 OH21 2.399(19) 3_465 ?
U6 OH22 2.76(2) 1_556 ?
Ca1 O1 2.466(19) . ?
Ca1 O3 3.049(18) 2_674 ?
Ca1 O5 2.43(2) 2_675 ?
Ca1 O12 2.362(17) 4_554 ?
Ca1 OW23 2.49(2) . ?
Ca1 OW24 2.42(2) . ?
Ca1 OW25 2.36(3) . ?
Ca1 HW2E 2.7827 . ?
Ca1 OW26 2.59(2) . ?
OH17 HH17 0.90(3) . ?
OH18 HH18 0.89(3) . ?
OH19 HH19 0.90(3) . ?
OH20 HH20 0.85(2) . ?
OH21 HH21 0.90(3) . ?
OH22 HH22 0.90(3) . ?
OW23 HW2A 1.0095 . ?
OW23 HW2B 0.9922 . ?
OW24 HW2C 1.0282 . ?
OW24 HW2D 0.9811 . ?
OW25 HW2E 0.8660 . ?
OW25 HW2F 0.8724 . ?
OW26 HW2G 0.9483 . ?
OW26 HW2H 0.9486 . ?
OW27 HW2I 0.9546 . ?
OW27 HW2J 1.0229 . ?
OW28 HW2K 0.8511 . ?
OW28 HW2L 0.9465 . ?
OW29 HW2M 0.8302 . ?
OW29 HW2N 0.8855 . ?
OW30 HW3A 0.9231 . ?
OW30 HW3B 0.8498 . ?

loop_
_geom_torsion_atom_site_label_1
_geom_torsion_atom_site_label_2
_geom_torsion_atom_site_label_3
_geom_torsion_atom_site_label_4
_geom_torsion
_geom_torsion_site_symmetry_1
_geom_torsion_site_symmetry_2
_geom_torsion_site_symmetry_3
_geom_torsion_site_symmetry_4
_geom_torsion_publ_flag
U1 U2 O3 Ca1 -149.4(11) . . . 2_675 ?
U2 U1 O1 Ca1 -139(3) . . . . ?
U2 U3 O5 Ca1 -51.0(19) 1_554 . . 2_674 ?
U2 U6 O12 Ca1 174(2) . . . 4_545 ?
U3 U2 O3 Ca1 18.3(10) 1_556 . . 2_675 ?
U3 U6 O12 Ca1 116(2) 1_556 . . 4_545 ?
U3 U6 O12 Ca1 -12(2) 3_466 . . 4_545 ?
U4 U1 O1 Ca1 86(3) 3_565 . . . ?
U4 U3 O5 Ca1 84(2) 3_565 . . 2_674 ?
U4 U6 O12 Ca1 44(2) 1_556 . . 4_545 ?
U5 U1 O1 Ca1 -79(3) . . . . ?
U5 U1 O1 Ca1 147(3) 3_565 . . . ?
U5 U2 O3 Ca1 152.0(9) . . . 2_675 ?
U6 U2 O3 Ca1 77.3(10) . . . 2_675 ?
U6 U3 O5 Ca1 -110(2) 1_554 . . 2_674 ?
U6 U3 O5 Ca1 22.8(19) 3_564 . . 2_674 ?
O13 U1 O1 Ca1 -109(3) . . . . ?
O13 U2 O3 Ca1 -178.9(11) . . . 2_675 ?
O14 U1 O1 Ca1 117(3) . . . . ?
O15 U2 O3 Ca1 46.6(12) . . . 2_675 ?
O15 U3 O5 Ca1 -81(2) 1_554 . . 2_674 ?
O15 U6 O12 Ca1 143(2) . . . 4_545 ?
O16 U3 O5 Ca1 55(2) 3_565 . . 2_674 ?
O16 U6 O12 Ca1 17(2) 1_556 . . 4_545 ?
OH17 U1 O1 Ca1 -176(3) . . . . ?
OH17 U2 O3 Ca1 -107.8(12) . . . 2_675 ?
OH18 U1 O1 Ca1 45(3) . . . . ?
OH18 U3 O5 Ca1 125(2) . . . 2_674 ?
OH19 U1 O1 Ca1 -35(3) . . . . ?
OH20 U2 O3 Ca1 114.2(12) . . . 2_675 ?
OH20 U6 O12 Ca1 -144(2) . . . 4_545 ?
OH21 U2 O3 Ca1 -23.8(11) . . . 2_675 ?
OH21 U3 O5 Ca1 -14(2) 1_554 . . 2_674 ?
OH21 U6 O12 Ca1 -56(2) 3_465 . . 4_545 ?
OH22 U3 O5 Ca1 -154(2) . . . 2_674 ?
OH22 U6 O12 Ca1 81(2) 1_556 . . 4_545 ?

loop_
_twin_individual_id
_twin_individual_mass_fraction_refined
1 0.54(3)
2 0.46(3)
